data_4348763
loop_
_publ_author_name
'Kumar, Sreedhar V.'
'Scottwell, Syn\/ove \/O'
'Waugh, Emily'
'McAdam, C. John'
'Hanton, Lyall R.'
'Brooks, Heather J. L.'
'Crowley, James D.'

_publ_section_title
;
 Antimicrobial Properties of Tris(homoleptic) Ruthenium(II)
 2-Pyridyl-1,2,3-triazole &quot;Click&quot; Complexes against Pathogenic
 Bacteria, Including Methicillin-Resistant Staphylococcus aureus (MRSA).
;
_journal_issue 19
_journal_name_full 'Inorganic chemistry'
_journal_page_first 9767
_journal_page_last 9777
_journal_paper_doi 10.1021/acs.inorgchem.6b01574
_journal_volume 55
_journal_year 2016
_chemical_formula_sum 'C42 H36 F12 N12 O P2 Ru'
_chemical_formula_weight 1115.84
_space_group_IT_number 14
_space_group_name_Hall '-P 2yn'
_space_group_name_H-M_alt 'P 1 21/n 1'
_symmetry_cell_setting monoclinic
_symmetry_space_group_name_H-M 'P 1 21/n 1'
_atom_sites_solution_hydrogens geom
_atom_sites_solution_primary direct
_atom_sites_solution_secondary difmap
_audit_creation_method SHELXL-97
_cell_angle_alpha 90.0
_cell_angle_beta 97.0980(8)
_cell_angle_gamma 90.0
_cell_formula_units_Z 4
_cell_length_a 13.49919(12)
_cell_length_b 23.01855(18)
_cell_length_c 14.58644(11)
_cell_measurement_reflns_used 29740
_cell_measurement_temperature 100(10)
_cell_measurement_theta_max 74.2980
_cell_measurement_theta_min 3.8040
_cell_volume 4497.73(6)
_computing_cell_refinement CrysAlisPro
_computing_data_collection CrysAlisPro
_computing_data_reduction CrysAlisPro
_computing_molecular_graphics 'Bruker SHELXTL'
_computing_publication_material 'Bruker SHELXTL'
_computing_structure_refinement 'SHELXL-97 (Sheldrick, 2008)'
_computing_structure_solution 'SHELXS-97 (Sheldrick, 2008)'
_diffrn_ambient_temperature 100(10)
_diffrn_detector_area_resol_mean 5.1725
_diffrn_measured_fraction_theta_full 0.999
_diffrn_measured_fraction_theta_max 0.999
_diffrn_measurement_device_type 'SuperNova, Dual, Cu at zero, Atlas'
_diffrn_measurement_method '\w scans'
_diffrn_radiation_monochromator graphite
_diffrn_radiation_source 'fine-focus sealed tube'
_diffrn_radiation_type CuK\a
_diffrn_radiation_wavelength 1.54184
_diffrn_reflns_av_R_equivalents 0.0470
_diffrn_reflns_av_sigmaI/netI 0.0285
_diffrn_reflns_limit_h_max 15
_diffrn_reflns_limit_h_min -16
_diffrn_reflns_limit_k_max 27
_diffrn_reflns_limit_k_min -27
_diffrn_reflns_limit_l_max 17
_diffrn_reflns_limit_l_min -17
_diffrn_reflns_number 50048
_diffrn_reflns_theta_full 68.99
_diffrn_reflns_theta_max 68.99
_diffrn_reflns_theta_min 3.61
_exptl_absorpt_coefficient_mu 4.395
_exptl_absorpt_correction_T_max 1.00000
_exptl_absorpt_correction_T_min 0.60417
_exptl_absorpt_correction_type multi-scan
_exptl_absorpt_process_details CrysAlisPro
_exptl_crystal_colour yellow
_exptl_crystal_density_diffrn 1.648
_exptl_crystal_density_method 'not measured'
_exptl_crystal_description hexagonal
_exptl_crystal_F_000 2248
_exptl_crystal_size_max 0.13
_exptl_crystal_size_mid 0.11
_exptl_crystal_size_min 0.09
_refine_diff_density_max 0.849
_refine_diff_density_min -0.570
_refine_diff_density_rms 0.075
_refine_ls_extinction_method none
_refine_ls_goodness_of_fit_ref 1.043
_refine_ls_hydrogen_treatment constr
_refine_ls_matrix_type full
_refine_ls_number_parameters 631
_refine_ls_number_reflns 8346
_refine_ls_number_restraints 0
_refine_ls_restrained_S_all 1.043
_refine_ls_R_factor_all 0.0429
_refine_ls_R_factor_gt 0.0357
_refine_ls_shift/su_max 0.001
_refine_ls_shift/su_mean 0.000
_refine_ls_structure_factor_coef Fsqd
_refine_ls_weighting_details 'calc w=1/[\s^2^(Fo^2^)+(0.0504P)^2^+4.8536P] where P=(Fo^2^+2Fc^2^)/3'
_refine_ls_weighting_scheme calc
_refine_ls_wR_factor_gt 0.0915
_refine_ls_wR_factor_ref 0.0946
_reflns_number_gt 7670
_reflns_number_total 8346
_reflns_threshold_expression >2\s(I)
_cod_data_source_file ic6b01574_si_002.cif
_cod_data_source_block vsk122factrial2
_cod_database_code 4348763

loop_
_symmetry_equiv_pos_as_xyz
'x, y, z'
'-x+1/2, y+1/2, -z+1/2'
'-x, -y, -z'
'x-1/2, -y-1/2, z-1/2'

loop_
_atom_site_label
_atom_site_type_symbol
_atom_site_fract_x
_atom_site_fract_y
_atom_site_fract_z
_atom_site_U_iso_or_equiv
_atom_site_adp_type
_atom_site_occupancy
_atom_site_symmetry_multiplicity
_atom_site_calc_flag
_atom_site_refinement_flags
Ru1 Ru 0.837346(13) 0.173787(7) 0.547300(12) 0.01822(7) Uani 1 1 d .
P2 P 0.27451(5) 0.17547(3) 0.54052(5) 0.02601(15) Uani 1 1 d .
P1 P 0.74911(6) 0.04481(4) 0.15714(6) 0.0427(2) Uani 1 1 d .
F11 F 0.19869(13) 0.12574(8) 0.50027(12) 0.0404(4) Uani 1 1 d .
F12 F 0.19693(13) 0.22439(8) 0.50226(12) 0.0409(4) Uani 1 1 d .
F9 F 0.35253(14) 0.22385(8) 0.58132(12) 0.0430(4) Uani 1 1 d .
F7 F 0.35155(13) 0.12552(8) 0.57782(12) 0.0378(4) Uani 1 1 d .
F10 F 0.22704(13) 0.17433(7) 0.63652(11) 0.0352(4) Uani 1 1 d .
F8 F 0.32127(13) 0.17755(7) 0.44484(11) 0.0360(4) Uani 1 1 d .
C28 C 1.0225(2) 0.16211(13) 0.3221(2) 0.0337(6) Uani 1 1 d .
H28 H 1.0826 0.1450 0.3122 0.040 Uiso 1 1 calc R
F6 F 0.86728(14) 0.03777(9) 0.15946(15) 0.0501(5) Uani 1 1 d .
N4 N 0.67739(17) 0.17852(9) 0.77036(15) 0.0249(5) Uani 1 1 d .
F2 F 0.74169(15) -0.02134(9) 0.18952(17) 0.0627(6) Uani 1 1 d .
N3 N 0.68999(16) 0.15419(9) 0.68819(14) 0.0232(4) Uani 1 1 d .
N11 N 0.67355(16) 0.26563(9) 0.50028(14) 0.0232(4) Uani 1 1 d .
N5 N 0.91940(15) 0.09973(9) 0.59062(13) 0.0213(4) Uani 1 1 d .
F5 F 0.75640(17) 0.11031(10) 0.12333(18) 0.0640(6) Uani 1 1 d .
N8 N 0.63390(16) 0.05392(9) 0.42914(14) 0.0218(4) Uani 1 1 d .
N2 N 0.77089(16) 0.17844(8) 0.66409(14) 0.0215(4) Uani 1 1 d .
N7 N 0.65869(15) 0.11044(9) 0.44232(14) 0.0221(4) Uani 1 1 d .
F3 F 0.63193(16) 0.05224(12) 0.15538(19) 0.0744(8) Uani 1 1 d .
C21 C 0.53729(19) 0.04005(11) 0.38055(18) 0.0248(5) Uani 1 1 d .
C7 C 0.7492(2) 0.21786(11) 0.79770(18) 0.0270(5) Uani 1 1 d .
H7 H 0.7561 0.2401 0.8514 0.032 Uiso 1 1 calc R
F4 F 0.76655(18) 0.06436(11) 0.26247(15) 0.0644(6) Uani 1 1 d .
C12 C 0.5328(2) 0.11732(14) 0.94730(19) 0.0374(7) Uani 1 1 d .
H12 H 0.5425 0.1051 1.0085 0.045 Uiso 1 1 calc R
N1 N 0.92797(15) 0.23421(8) 0.62572(14) 0.0212(4) Uani 1 1 d .
N9 N 0.90244(16) 0.18199(8) 0.42594(14) 0.0217(4) Uani 1 1 d .
C5 C 0.89858(19) 0.24851(10) 0.70911(17) 0.0228(5) Uani 1 1 d .
N12 N 0.64152(16) 0.29562(9) 0.42256(15) 0.0258(5) Uani 1 1 d .
O1 O 0.7139(2) 0.35035(12) 0.70970(18) 0.0558(6) Uani 1 1 d .
C4 C 0.9503(2) 0.28905(12) 0.76744(18) 0.0285(6) Uani 1 1 d .
H4 H 0.9285 0.2986 0.8236 0.034 Uiso 1 1 calc R
C8 C 0.5948(2) 0.15886(12) 0.81571(18) 0.0267(5) Uani 1 1 d .
C32 C 0.76807(19) 0.24606(11) 0.39090(17) 0.0229(5) Uani 1 1 d .
C33 C 0.6973(2) 0.28505(12) 0.35370(18) 0.0274(5) Uani 1 1 d .
H33 H 0.6895 0.3007 0.2944 0.033 Uiso 1 1 calc R
C13 C 0.6112(2) 0.14152(13) 0.90732(19) 0.0311(6) Uani 1 1 d .
H13 H 0.6737 0.1460 0.9414 0.037 Uiso 1 1 calc R
C20 C 0.70583(19) 0.01807(11) 0.46799(17) 0.0239(5) Uani 1 1 d .
H20 H 0.7058 -0.0223 0.4672 0.029 Uiso 1 1 calc R
F1 F 0.73480(19) 0.02422(13) 0.05138(17) 0.0731(7) Uani 1 1 d .
C18 C 0.87561(19) 0.04785(11) 0.56504(16) 0.0224(5) Uani 1 1 d .
N10 N 0.75080(15) 0.23601(8) 0.47994(14) 0.0205(4) Uani 1 1 d .
C19 C 0.77897(19) 0.05407(10) 0.50890(16) 0.0218(5) Uani 1 1 d .
N6 N 0.74731(15) 0.10966(9) 0.49083(13) 0.0208(4) Uani 1 1 d .
C34 C 0.5571(2) 0.33331(12) 0.4234(2) 0.0306(6) Uani 1 1 d .
C30 C 0.8809(2) 0.22078(13) 0.27235(19) 0.0340(6) Uani 1 1 d .
H30 H 0.8428 0.2423 0.2269 0.041 Uiso 1 1 calc R
C17 C 0.9210(2) -0.00451(11) 0.58955(18) 0.0272(5) Uani 1 1 d .
H17 H 0.8886 -0.0393 0.5728 0.033 Uiso 1 1 calc R
C26 C 0.4560(2) 0.07143(12) 0.40056(19) 0.0309(6) Uani 1 1 d .
H26 H 0.4633 0.1005 0.4452 0.037 Uiso 1 1 calc R
C9 C 0.5020(2) 0.15396(13) 0.76364(19) 0.0317(6) Uani 1 1 d .
H9 H 0.4922 0.1664 0.7025 0.038 Uiso 1 1 calc R
C2 C 1.0651(2) 0.29998(11) 0.65714(19) 0.0277(5) Uani 1 1 d .
H2 H 1.1221 0.3167 0.6384 0.033 Uiso 1 1 calc R
C22 C 0.5299(2) -0.00252(13) 0.3135(2) 0.0393(7) Uani 1 1 d .
H22 H 0.5861 -0.0227 0.3001 0.047 Uiso 1 1 calc R
C16 C 1.0154(2) -0.00478(12) 0.63955(19) 0.0293(6) Uani 1 1 d .
H16 H 1.0469 -0.0396 0.6575 0.035 Uiso 1 1 calc R
C6 C 0.80963(19) 0.21781(11) 0.72910(17) 0.0230(5) Uani 1 1 d .
C35 C 0.5579(3) 0.38696(14) 0.3807(2) 0.0430(7) Uani 1 1 d .
H35 H 0.6112 0.3983 0.3501 0.052 Uiso 1 1 calc R
C23 C 0.4360(3) -0.01438(14) 0.2664(3) 0.0467(8) Uani 1 1 d .
H23 H 0.4291 -0.0427 0.2207 0.056 Uiso 1 1 calc R
C39 C 0.4794(2) 0.31535(13) 0.4703(2) 0.0332(6) Uani 1 1 d .
H39 H 0.4801 0.2788 0.4976 0.040 Uiso 1 1 calc R
C15 C 1.0618(2) 0.04763(12) 0.66215(19) 0.0294(6) Uani 1 1 d .
H15 H 1.1261 0.0486 0.6935 0.035 Uiso 1 1 calc R
C14 C 1.01171(19) 0.09862(11) 0.63769(18) 0.0259(5) Uani 1 1 d .
H14 H 1.0430 0.1337 0.6544 0.031 Uiso 1 1 calc R
C31 C 0.8516(2) 0.21593(11) 0.35910(17) 0.0249(5) Uani 1 1 d .
C27 C 0.9868(2) 0.15666(11) 0.40609(19) 0.0274(5) Uani 1 1 d .
H27 H 1.0230 0.1342 0.4515 0.033 Uiso 1 1 calc R
C29 C 0.9675(2) 0.19342(14) 0.2530(2) 0.0389(7) Uani 1 1 d .
H29 H 0.9881 0.1961 0.1946 0.047 Uiso 1 1 calc R
C10 C 0.4243(2) 0.13006(13) 0.8048(2) 0.0343(6) Uani 1 1 d .
H10 H 0.3614 0.1266 0.7713 0.041 Uiso 1 1 calc R
C1 C 1.01043(19) 0.26006(11) 0.60144(18) 0.0240(5) Uani 1 1 d .
H1 H 1.0313 0.2506 0.5449 0.029 Uiso 1 1 calc R
C3 C 1.0346(2) 0.31491(12) 0.7409(2) 0.0303(6) Uani 1 1 d .
H3 H 1.0703 0.3421 0.7789 0.036 Uiso 1 1 calc R
C11 C 0.4400(2) 0.11136(14) 0.8956(2) 0.0365(6) Uani 1 1 d .
H11 H 0.3878 0.0946 0.9223 0.044 Uiso 1 1 calc R
C24 C 0.3535(2) 0.01555(13) 0.2872(2) 0.0392(7) Uani 1 1 d .
H24 H 0.2908 0.0064 0.2566 0.047 Uiso 1 1 calc R
C42 C 0.7909(3) 0.38816(16) 0.5848(3) 0.0509(8) Uani 1 1 d .
H42B H 0.8404 0.3591 0.6031 0.076 Uiso 1 1 calc R
H43C H 0.8215 0.4259 0.5892 0.076 Uiso 1 1 calc R
H42A H 0.7622 0.3812 0.5222 0.076 Uiso 1 1 calc R
C25 C 0.3628(2) 0.05895(13) 0.3528(2) 0.0354(6) Uani 1 1 d .
H25 H 0.3069 0.0798 0.3651 0.042 Uiso 1 1 calc R
C36 C 0.4768(3) 0.42327(16) 0.3850(3) 0.0562(10) Uani 1 1 d .
H36 H 0.4748 0.4592 0.3557 0.067 Uiso 1 1 calc R
C37 C 0.3991(3) 0.40673(17) 0.4322(3) 0.0523(9) Uani 1 1 d .
H37 H 0.3454 0.4317 0.4350 0.063 Uiso 1 1 calc R
C38 C 0.4007(2) 0.35303(15) 0.4755(2) 0.0425(7) Uani 1 1 d .
H38 H 0.3486 0.3424 0.5081 0.051 Uiso 1 1 calc R
C41 C 0.7109(3) 0.38554(14) 0.6470(2) 0.0430(7) Uani 1 1 d .
C40 C 0.6269(3) 0.42795(17) 0.6305(3) 0.0542(9) Uani 1 1 d .
H40B H 0.5813 0.4218 0.6751 0.081 Uiso 1 1 calc R
H40A H 0.5927 0.4225 0.5695 0.081 Uiso 1 1 calc R
H40C H 0.6529 0.4668 0.6364 0.081 Uiso 1 1 calc R

loop_
_atom_site_aniso_label
_atom_site_aniso_U_11
_atom_site_aniso_U_22
_atom_site_aniso_U_33
_atom_site_aniso_U_23
_atom_site_aniso_U_13
_atom_site_aniso_U_12
Ru1 0.02138(11) 0.01500(11) 0.01796(11) -0.00026(6) 0.00113(7) -0.00092(6)
P2 0.0268(3) 0.0276(3) 0.0235(3) -0.0006(2) 0.0023(3) -0.0004(2)
P1 0.0323(4) 0.0471(5) 0.0477(5) 0.0193(4) 0.0013(3) 0.0053(3)
F11 0.0368(9) 0.0408(9) 0.0422(9) -0.0082(7) -0.0003(7) -0.0083(7)
F12 0.0426(10) 0.0421(10) 0.0392(9) 0.0070(7) 0.0101(8) 0.0138(8)
F9 0.0467(10) 0.0421(10) 0.0403(10) -0.0060(8) 0.0060(8) -0.0146(8)
F7 0.0381(9) 0.0395(9) 0.0347(9) 0.0053(7) 0.0004(7) 0.0055(7)
F10 0.0382(9) 0.0415(9) 0.0278(8) 0.0005(6) 0.0112(7) -0.0021(7)
F8 0.0400(10) 0.0412(9) 0.0278(8) 0.0030(6) 0.0084(7) 0.0067(7)
C28 0.0345(16) 0.0309(14) 0.0380(16) -0.0011(12) 0.0132(12) 0.0049(12)
F6 0.0329(10) 0.0577(12) 0.0593(12) 0.0134(9) 0.0033(8) 0.0051(8)
N4 0.0257(11) 0.0271(11) 0.0221(11) -0.0010(8) 0.0043(9) -0.0044(8)
F2 0.0420(11) 0.0533(12) 0.0880(16) 0.0273(11) -0.0110(11) -0.0059(9)
N3 0.0253(11) 0.0231(10) 0.0214(10) 0.0007(8) 0.0035(8) -0.0028(8)
N11 0.0262(11) 0.0202(10) 0.0230(10) 0.0020(8) 0.0030(8) 0.0010(8)
N5 0.0241(11) 0.0194(10) 0.0198(10) 0.0007(7) 0.0004(8) 0.0001(8)
F5 0.0582(13) 0.0552(13) 0.0832(16) 0.0343(11) 0.0278(12) 0.0179(10)
N8 0.0240(11) 0.0173(10) 0.0234(10) -0.0008(8) -0.0005(8) -0.0029(8)
N2 0.0241(11) 0.0170(10) 0.0220(10) 0.0021(7) -0.0021(8) -0.0014(8)
N7 0.0251(11) 0.0193(10) 0.0214(10) -0.0003(7) 0.0004(8) -0.0032(8)
F3 0.0350(11) 0.0963(18) 0.0922(18) 0.0541(15) 0.0086(11) 0.0144(11)
C21 0.0242(13) 0.0219(12) 0.0270(12) 0.0031(9) -0.0014(10) -0.0049(10)
C7 0.0301(14) 0.0270(13) 0.0236(12) -0.0037(10) 0.0023(10) -0.0058(10)
F4 0.0656(14) 0.0797(16) 0.0503(12) 0.0089(11) 0.0166(11) 0.0015(12)
C12 0.0413(17) 0.0476(17) 0.0237(13) -0.0022(12) 0.0060(12) -0.0093(13)
N1 0.0230(10) 0.0188(10) 0.0215(10) -0.0003(8) 0.0017(8) 0.0001(8)
N9 0.0268(11) 0.0169(9) 0.0209(10) -0.0015(7) 0.0004(8) -0.0020(8)
C5 0.0244(13) 0.0202(12) 0.0237(12) -0.0001(9) 0.0024(10) -0.0010(9)
N12 0.0258(11) 0.0249(11) 0.0263(11) 0.0045(8) 0.0019(9) 0.0033(9)
O1 0.0590(16) 0.0545(15) 0.0567(15) 0.0134(12) 0.0186(12) 0.0026(12)
C4 0.0302(14) 0.0292(13) 0.0263(13) -0.0072(10) 0.0039(11) -0.0039(11)
C8 0.0263(13) 0.0278(13) 0.0265(13) -0.0036(10) 0.0057(10) -0.0029(10)
C32 0.0259(13) 0.0214(12) 0.0211(11) 0.0019(9) 0.0014(9) -0.0025(9)
C33 0.0272(14) 0.0302(13) 0.0249(13) 0.0036(10) 0.0041(10) 0.0047(10)
C13 0.0296(14) 0.0372(15) 0.0262(13) -0.0037(11) 0.0028(11) -0.0066(11)
C20 0.0274(13) 0.0179(11) 0.0261(12) 0.0004(9) 0.0016(10) -0.0002(9)
F1 0.0632(15) 0.0976(19) 0.0544(13) 0.0041(13) -0.0091(11) -0.0039(13)
C18 0.0250(13) 0.0218(12) 0.0200(11) -0.0004(9) 0.0017(10) -0.0004(9)
N10 0.0230(10) 0.0167(9) 0.0219(10) -0.0018(7) 0.0027(8) -0.0019(8)
C19 0.0255(13) 0.0182(11) 0.0216(11) 0.0011(9) 0.0027(10) 0.0012(9)
N6 0.0235(10) 0.0203(10) 0.0185(9) 0.0011(7) 0.0023(8) 0.0007(8)
C34 0.0280(14) 0.0329(14) 0.0310(14) 0.0034(11) 0.0036(11) 0.0083(11)
C30 0.0401(16) 0.0360(15) 0.0270(13) 0.0051(11) 0.0087(12) 0.0074(12)
C17 0.0321(14) 0.0199(12) 0.0289(13) 0.0011(10) 0.0004(11) 0.0002(10)
C26 0.0300(14) 0.0332(14) 0.0289(13) -0.0014(11) 0.0011(11) -0.0027(11)
C9 0.0302(14) 0.0341(14) 0.0303(14) 0.0026(11) 0.0021(11) 0.0022(11)
C2 0.0244(13) 0.0257(13) 0.0330(14) -0.0020(10) 0.0039(11) -0.0027(10)
C22 0.0339(16) 0.0312(15) 0.0495(18) -0.0108(13) -0.0077(13) 0.0033(12)
C16 0.0323(14) 0.0240(13) 0.0305(13) 0.0024(10) -0.0012(11) 0.0064(11)
C6 0.0244(13) 0.0214(12) 0.0227(12) -0.0020(9) 0.0010(10) -0.0014(9)
C35 0.0430(18) 0.0431(17) 0.0460(18) 0.0165(14) 0.0172(14) 0.0139(14)
C23 0.0422(18) 0.0355(16) 0.057(2) -0.0157(14) -0.0140(15) 0.0025(13)
C39 0.0302(15) 0.0372(15) 0.0319(14) 0.0054(11) 0.0025(11) 0.0044(12)
C15 0.0276(14) 0.0297(14) 0.0292(13) -0.0002(10) -0.0033(11) 0.0025(11)
C14 0.0255(13) 0.0236(12) 0.0270(13) -0.0005(10) -0.0028(10) -0.0007(10)
C31 0.0276(13) 0.0228(12) 0.0239(12) -0.0008(9) 0.0015(10) 0.0002(10)
C27 0.0295(14) 0.0221(12) 0.0309(13) -0.0012(10) 0.0050(11) 0.0046(10)
C29 0.0452(18) 0.0437(17) 0.0306(15) 0.0019(13) 0.0160(13) 0.0064(14)
C10 0.0227(14) 0.0425(16) 0.0376(15) -0.0047(12) 0.0037(11) 0.0001(11)
C1 0.0238(13) 0.0222(12) 0.0262(12) -0.0019(9) 0.0040(10) -0.0017(10)
C3 0.0296(14) 0.0276(13) 0.0331(14) -0.0091(11) 0.0015(11) -0.0087(11)
C11 0.0306(15) 0.0458(17) 0.0348(15) -0.0062(12) 0.0114(12) -0.0076(13)
C24 0.0329(15) 0.0343(15) 0.0468(17) 0.0018(13) -0.0088(13) -0.0059(12)
C42 0.054(2) 0.048(2) 0.054(2) 0.0005(16) 0.0194(17) -0.0026(16)
C25 0.0259(14) 0.0395(16) 0.0405(16) 0.0021(12) 0.0033(12) 0.0004(12)
C36 0.060(2) 0.047(2) 0.066(2) 0.0235(17) 0.0255(19) 0.0263(17)
C37 0.046(2) 0.056(2) 0.058(2) 0.0125(17) 0.0177(16) 0.0248(16)
C38 0.0323(16) 0.0535(19) 0.0428(17) 0.0073(14) 0.0093(13) 0.0100(14)
C41 0.051(2) 0.0349(16) 0.0436(17) -0.0043(13) 0.0088(15) -0.0046(14)
C40 0.052(2) 0.051(2) 0.060(2) -0.0008(17) 0.0087(17) 0.0029(16)

loop_
_atom_type_symbol
_atom_type_description
_atom_type_scat_dispersion_real
_atom_type_scat_dispersion_imag
_atom_type_scat_source
C C 0.0181 0.0091 'International Tables Vol C Tables 4.2.6.8 and 6.1.1.4'
H H 0.0000 0.0000 'International Tables Vol C Tables 4.2.6.8 and 6.1.1.4'
N N 0.0311 0.0180 'International Tables Vol C Tables 4.2.6.8 and 6.1.1.4'
F F 0.0727 0.0534 'International Tables Vol C Tables 4.2.6.8 and 6.1.1.4'
P P 0.2955 0.4335 'International Tables Vol C Tables 4.2.6.8 and 6.1.1.4'
Ru Ru 0.0552 3.2960 'International Tables Vol C Tables 4.2.6.8 and 6.1.1.4'
O O 0.0492 0.0322 'International Tables Vol C Tables 4.2.6.8 and 6.1.1.4'

loop_
_geom_angle_atom_site_label_1
_geom_angle_atom_site_label_2
_geom_angle_atom_site_label_3
_geom_angle
N6 Ru1 N2 94.30(8)
N6 Ru1 N10 92.12(8)
N2 Ru1 N10 94.69(8)
N6 Ru1 N9 90.88(8)
N2 Ru1 N9 171.67(8)
N10 Ru1 N9 78.57(8)
N6 Ru1 N5 78.28(8)
N2 Ru1 N5 93.57(8)
N10 Ru1 N5 167.78(8)
N9 Ru1 N5 93.87(8)
N6 Ru1 N1 171.03(8)
N2 Ru1 N1 78.17(8)
N10 Ru1 N1 93.34(8)
N9 Ru1 N1 97.17(8)
N5 Ru1 N1 97.16(8)
F12 P2 F9 90.70(11)
F12 P2 F11 90.81(11)
F9 P2 F11 178.47(11)
F12 P2 F7 179.05(11)
F9 P2 F7 90.20(11)
F11 P2 F7 88.29(10)
F12 P2 F8 89.22(9)
F9 P2 F8 89.49(10)
F11 P2 F8 90.28(10)
F7 P2 F8 90.48(9)
F12 P2 F10 90.06(9)
F9 P2 F10 90.13(10)
F11 P2 F10 90.12(10)
F7 P2 F10 90.25(9)
F8 P2 F10 179.18(10)
F3 P1 F4 90.77(15)
F3 P1 F5 89.58(12)
F4 P1 F5 91.37(14)
F3 P1 F6 179.54(17)
F4 P1 F6 88.85(12)
F5 P1 F6 90.16(12)
F3 P1 F2 90.49(12)
F4 P1 F2 89.49(14)
F5 P1 F2 179.13(15)
F6 P1 F2 89.77(11)
F3 P1 F1 90.86(15)
F4 P1 F1 178.27(15)
F5 P1 F1 89.24(15)
F6 P1 F1 89.52(13)
F2 P1 F1 89.90(15)
C27 C28 C29 118.8(3)
C27 C28 H28 120.6
C29 C28 H28 120.6
C7 N4 N3 112.0(2)
C7 N4 C8 130.1(2)
N3 N4 C8 117.8(2)
N2 N3 N4 105.14(19)
N10 N11 N12 104.88(19)
C14 N5 C18 117.7(2)
C14 N5 Ru1 126.35(17)
C18 N5 Ru1 115.87(16)
C20 N8 N7 112.2(2)
C20 N8 C21 129.3(2)
N7 N8 C21 118.5(2)
N3 N2 C6 110.8(2)
N3 N2 Ru1 132.30(16)
C6 N2 Ru1 116.57(17)
N6 N7 N8 104.89(19)
C26 C21 C22 122.3(2)
C26 C21 N8 118.5(2)
C22 C21 N8 119.2(2)
N4 C7 C6 104.8(2)
N4 C7 H7 127.6
C6 C7 H7 127.6
C13 C12 C11 119.8(3)
C13 C12 H12 120.1
C11 C12 H12 120.1
C1 N1 C5 117.9(2)
C1 N1 Ru1 126.50(17)
C5 N1 Ru1 115.59(16)
C27 N9 C31 117.3(2)
C27 N9 Ru1 127.09(17)
C31 N9 Ru1 115.57(18)
N1 C5 C4 121.8(2)
N1 C5 C6 113.5(2)
C4 C5 C6 124.6(2)
C33 N12 N11 112.5(2)
C33 N12 C34 129.2(2)
N11 N12 C34 118.3(2)
C3 C4 C5 119.1(2)
C3 C4 H4 120.5
C5 C4 H4 120.5
C13 C8 C9 122.1(3)
C13 C8 N4 119.5(2)
C9 C8 N4 118.2(2)
N10 C32 C33 107.1(2)
N10 C32 C31 117.0(2)
C33 C32 C31 135.9(2)
N12 C33 C32 104.4(2)
N12 C33 H33 127.8
C32 C33 H33 127.8
C8 C13 C12 118.8(3)
C8 C13 H13 120.6
C12 C13 H13 120.6
N8 C20 C19 104.9(2)
N8 C20 H20 127.6
C19 C20 H20 127.6
N5 C18 C17 122.1(2)
N5 C18 C19 113.3(2)
C17 C18 C19 124.7(2)
N11 N10 C32 111.2(2)
N11 N10 Ru1 133.32(16)
C32 N10 Ru1 115.14(16)
N6 C19 C20 107.0(2)
N6 C19 C18 115.9(2)
C20 C19 C18 137.1(2)
N7 N6 C19 111.1(2)
N7 N6 Ru1 132.20(16)
C19 N6 Ru1 116.61(16)
C35 C34 C39 122.5(3)
C35 C34 N12 119.1(3)
C39 C34 N12 118.4(2)
C31 C30 C29 119.7(3)
C31 C30 H30 120.2
C29 C30 H30 120.2
C18 C17 C16 119.3(2)
C18 C17 H17 120.3
C16 C17 H17 120.3
C21 C26 C25 118.8(3)
C21 C26 H26 120.6
C25 C26 H26 120.6
C10 C9 C8 118.4(3)
C10 C9 H9 120.8
C8 C9 H9 120.8
C1 C2 C3 119.4(3)
C1 C2 H2 120.3
C3 C2 H2 120.3
C21 C22 C23 118.1(3)
C21 C22 H22 121.0
C23 C22 H22 121.0
C15 C16 C17 118.8(2)
C15 C16 H16 120.6
C17 C16 H16 120.6
C7 C6 N2 107.2(2)
C7 C6 C5 136.8(2)
N2 C6 C5 116.0(2)
C34 C35 C36 118.0(3)
C34 C35 H35 121.0
C36 C35 H35 121.0
C24 C23 C22 120.4(3)
C24 C23 H23 119.8
C22 C23 H23 119.8
C38 C39 C34 118.3(3)
C38 C39 H39 120.8
C34 C39 H39 120.8
C14 C15 C16 119.2(2)
C14 C15 H15 120.4
C16 C15 H15 120.4
N5 C14 C15 122.8(2)
N5 C14 H14 118.6
C15 C14 H14 118.6
N9 C31 C30 121.8(2)
N9 C31 C32 112.8(2)
C30 C31 C32 125.4(2)
N9 C27 C28 123.5(3)
N9 C27 H27 118.2
C28 C27 H27 118.2
C28 C29 C30 118.7(3)
C28 C29 H29 120.7
C30 C29 H29 120.7
C11 C10 C9 120.2(3)
C11 C10 H10 119.9
C9 C10 H10 119.9
N1 C1 C2 122.6(2)
N1 C1 H1 118.7
C2 C1 H1 118.7
C2 C3 C4 119.2(2)
C2 C3 H3 120.4
C4 C3 H3 120.4
C10 C11 C12 120.7(3)
C10 C11 H11 119.6
C12 C11 H11 119.7
C23 C24 C25 120.6(3)
C23 C24 H24 119.7
C25 C24 H24 119.7
C41 C42 H42B 109.5
C41 C42 H43C 109.5
H42B C42 H43C 109.5
C41 C42 H42A 109.5
H42B C42 H42A 109.5
H43C C42 H42A 109.5
C24 C25 C26 119.8(3)
C24 C25 H25 120.1
C26 C25 H25 120.1
C37 C36 C35 120.7(3)
C37 C36 H36 119.7
C35 C36 H36 119.7
C36 C37 C38 120.2(3)
C36 C37 H37 119.9
C38 C37 H37 119.9
C39 C38 C37 120.3(3)
C39 C38 H38 119.9
C37 C38 H38 119.9
O1 C41 C40 120.7(3)
O1 C41 C42 121.5(3)
C40 C41 C42 117.8(3)
C41 C40 H40B 109.5
C41 C40 H40A 109.5
H40B C40 H40A 109.5
C41 C40 H40C 109.5
H40B C40 H40C 109.5
H40A C40 H40C 109.5

loop_
_geom_bond_atom_site_label_1
_geom_bond_atom_site_label_2
_geom_bond_distance
Ru1 N6 2.022(2)
Ru1 N2 2.024(2)
Ru1 N10 2.024(2)
Ru1 N9 2.080(2)
Ru1 N5 2.088(2)
Ru1 N1 2.096(2)
P2 F12 1.5913(18)
P2 F9 1.5965(18)
P2 F11 1.5981(17)
P2 F7 1.5998(18)
P2 F8 1.6019(18)
P2 F10 1.6106(18)
P1 F3 1.588(2)
P1 F4 1.590(3)
P1 F5 1.593(2)
P1 F6 1.600(2)
P1 F2 1.601(2)
P1 F1 1.602(3)
C28 C27 1.376(4)
C28 C29 1.379(4)
C28 H28 0.9300
N4 C7 1.350(3)
N4 N3 1.352(3)
N4 C8 1.438(4)
N3 N2 1.312(3)
N11 N10 1.310(3)
N11 N12 1.352(3)
N5 C14 1.347(3)
N5 C18 1.364(3)
N8 C20 1.345(3)
N8 N7 1.351(3)
N8 C21 1.441(3)
N2 C6 1.368(3)
N7 N6 1.313(3)
C21 C26 1.374(4)
C21 C22 1.380(4)
C7 C6 1.367(4)
C7 H7 0.9300
C12 C13 1.386(4)
C12 C11 1.387(4)
C12 H12 0.9300
N1 C1 1.348(3)
N1 C5 1.365(3)
N9 C27 1.342(4)
N9 C31 1.366(3)
C5 C4 1.391(4)
C5 C6 1.454(4)
N12 C33 1.350(3)
N12 C34 1.433(3)
O1 C41 1.218(4)
C4 C3 1.381(4)
C4 H4 0.9300
C8 C13 1.386(4)
C8 C9 1.386(4)
C32 N10 1.367(3)
C32 C33 1.373(4)
C32 C31 1.448(4)
C33 H33 0.9300
C13 H13 0.9300
C20 C19 1.368(4)
C20 H20 0.9300
C18 C17 1.379(4)
C18 C19 1.459(3)
C19 N6 1.365(3)
C34 C35 1.384(4)
C34 C39 1.385(4)
C30 C31 1.376(4)
C30 C29 1.388(4)
C30 H30 0.9300
C17 C16 1.388(4)
C17 H17 0.9300
C26 C25 1.391(4)
C26 H26 0.9300
C9 C10 1.385(4)
C9 H9 0.9300
C2 C1 1.379(4)
C2 C3 1.380(4)
C2 H2 0.9300
C22 C23 1.392(4)
C22 H22 0.9300
C16 C15 1.380(4)
C16 H16 0.9300
C35 C36 1.384(5)
C35 H35 0.9300
C23 C24 1.375(5)
C23 H23 0.9300
C39 C38 1.380(4)
C39 H39 0.9300
C15 C14 1.379(4)
C15 H15 0.9300
C14 H14 0.9300
C27 H27 0.9300
C29 H29 0.9300
C10 C11 1.384(4)
C10 H10 0.9300
C1 H1 0.9300
C3 H3 0.9300
C11 H11 0.9300
C24 C25 1.379(4)
C24 H24 0.9300
C42 C41 1.495(5)
C42 H42B 0.9600
C42 H43C 0.9600
C42 H42A 0.9600
C25 H25 0.9300
C36 C37 1.377(5)
C36 H36 0.9300
C37 C38 1.387(5)
C37 H37 0.9300
C38 H38 0.9300
C41 C40 1.492(5)
C40 H40B 0.9600
C40 H40A 0.9600
C40 H40C 0.9600
